data_7160745
loop_
_publ_author_name
'Suresh, Alati'
'Satham, Lakshminarayana'
'Kumari, Rajni'
'Namboothiri, Irishi N. N.'

_publ_section_title
;
 Synthesis of benzofuranyl indolinones and benzonaphthoxazepinones
 <i>via</i> reaction of sulfonyl phthalide with nitroisatylidenes.
;
_journal_issue 45
_journal_name_full 'Organic &amp; biomolecular chemistry'
_journal_page_first 10300
_journal_page_last 10310
_journal_paper_doi 10.1039/d5ob01255d
_journal_volume 23
_journal_year 2025
_chemical_formula_moiety 'C24 H17 N O5 S'
_chemical_formula_sum 'C24 H17 N O5 S'
_chemical_formula_weight 431.44
_space_group_crystal_system triclinic
_space_group_IT_number 2
_space_group_name_Hall '-P 1'
_space_group_name_H-M_alt 'P -1'
_atom_sites_solution_hydrogens geom
_atom_sites_solution_primary dual
_audit_creation_date 2025-08-30
_audit_creation_method
;
Olex2 1.3-ac4
(compiled 2019.04.23 svn.r3594 for Rigaku Oxford Diffraction, GUI svn.r5739)
;
_audit_update_record
;
2025-09-01 deposited with the CCDC.	2025-09-22 downloaded from the CCDC.
;
_cell_angle_alpha 90.049(2)
_cell_angle_beta 106.097(2)
_cell_angle_gamma 93.011(2)
_cell_formula_units_Z 2
_cell_length_a 8.2207(2)
_cell_length_b 9.1875(3)
_cell_length_c 13.4343(4)
_cell_measurement_reflns_used 5698
_cell_measurement_temperature 293(2)
_cell_measurement_theta_max 31.1550
_cell_measurement_theta_min 2.5710
_cell_volume 973.41(5)
_computing_cell_refinement 'CrysAlisPro 1.171.41.93a (Rigaku OD, 2020)'
_computing_data_collection 'CrysAlisPro 1.171.41.93a (Rigaku OD, 2020)'
_computing_data_reduction 'CrysAlisPro 1.171.41.93a (Rigaku OD, 2020)'
_computing_molecular_graphics 'Olex2 (Dolomanov et al., 2009)'
_computing_publication_material 'Olex2 (Dolomanov et al., 2009)'
_computing_structure_refinement 'ShelXL (Sheldrick, 2015)'
_computing_structure_solution 'ShelXD (Sheldrick, 2008)'
_diffrn_ambient_temperature 293(2)
_diffrn_detector 'CCD plate'
_diffrn_measured_fraction_theta_full 0.974
_diffrn_measured_fraction_theta_max 0.842
_diffrn_measurement_details
;
List of Runs (angles in degrees, time in seconds):

  # Type    Start    End  Width  t~exp~   \w     \q     \k     \f   Frames
#--------------------------------------------------------------------------
  1  \w   -110.00  39.00   0.50    6.00    --  -20.00   0.00  36.00  298
  2  \w    -92.50  19.00   0.50    6.00    --  -20.00 -72.00  36.00  223
  3  \w    -69.00  -1.00   0.50    6.00    --  -20.00 -72.00-180.00  136
;
_diffrn_measurement_device 'abstract diffractometer'
_diffrn_measurement_device_type 'dtrek-CrysAlisPro-abstract goniometer imported rigaku-d*trek images'
_diffrn_measurement_method '\w scans'
_diffrn_orient_matrix_type 'CrysAlisPro convention (1999,Acta A55,543-557)'
_diffrn_orient_matrix_UB_11 0.0860505000
_diffrn_orient_matrix_UB_12 0.0019121000
_diffrn_orient_matrix_UB_13 -0.0006848000
_diffrn_orient_matrix_UB_21 -0.0260353000
_diffrn_orient_matrix_UB_22 -0.0008420000
_diffrn_orient_matrix_UB_23 -0.0549542000
_diffrn_orient_matrix_UB_31 0.0025282000
_diffrn_orient_matrix_UB_32 0.0772909000
_diffrn_orient_matrix_UB_33 0.0003014000
_diffrn_radiation_monochromator graphite
_diffrn_radiation_probe x-ray
_diffrn_radiation_type 'Mo K\a'
_diffrn_radiation_wavelength 0.71073
_diffrn_reflns_av_R_equivalents 0.0356
_diffrn_reflns_av_unetI/netI 0.0490
_diffrn_reflns_Laue_measured_fraction_full 0.974
_diffrn_reflns_Laue_measured_fraction_max 0.842
_diffrn_reflns_limit_h_max 11
_diffrn_reflns_limit_h_min -11
_diffrn_reflns_limit_k_max 8
_diffrn_reflns_limit_k_min -13
_diffrn_reflns_limit_l_max 18
_diffrn_reflns_limit_l_min -17
_diffrn_reflns_number 8509
_diffrn_reflns_point_group_measured_fraction_full 0.974
_diffrn_reflns_point_group_measured_fraction_max 0.842
_diffrn_reflns_theta_full 25.242
_diffrn_reflns_theta_max 31.087
_diffrn_reflns_theta_min 2.583
_diffrn_source 'fine-focus sealed X-ray tube'
_diffrn_source_type 'Enhance (Mo) X-ray Source'
_exptl_absorpt_coefficient_mu 0.206
_exptl_absorpt_correction_T_max 1.00000
_exptl_absorpt_correction_T_min 0.94424
_exptl_absorpt_correction_type multi-scan
_exptl_absorpt_process_details
;
CrysAlisPro 1.171.41.93a (Rigaku Oxford Diffraction, 2020)
Empirical absorption correction using spherical harmonics,
implemented in SCALE3 ABSPACK scaling algorithm.
;
_exptl_crystal_colour 'light colourless'
_exptl_crystal_density_diffrn 1.472
_exptl_crystal_description block
_exptl_crystal_F_000 448
_exptl_crystal_size_max 0.18
_exptl_crystal_size_mid 0.14
_exptl_crystal_size_min 0.12
_refine_diff_density_max 0.382
_refine_diff_density_min -0.445
_refine_diff_density_rms 0.083
_refine_ls_extinction_method none
_refine_ls_goodness_of_fit_ref 1.051
_refine_ls_hydrogen_treatment constr
_refine_ls_matrix_type full
_refine_ls_number_parameters 281
_refine_ls_number_reflns 5280
_refine_ls_number_restraints 0
_refine_ls_restrained_S_all 1.051
_refine_ls_R_factor_all 0.0539
_refine_ls_R_factor_gt 0.0434
_refine_ls_shift/su_max 0.000
_refine_ls_shift/su_mean 0.000
_refine_ls_structure_factor_coef Fsqd
_refine_ls_weighting_details 'w=1/[\s^2^(Fo^2^)+(0.0570P)^2^+0.3328P] where P=(Fo^2^+2Fc^2^)/3'
_refine_ls_weighting_scheme calc
_refine_ls_wR_factor_gt 0.1100
_refine_ls_wR_factor_ref 0.1175
_reflns_Friedel_coverage 0.000
_reflns_number_gt 4514
_reflns_number_total 5280
_reflns_threshold_expression 'I > 2\s(I)'
_cod_data_source_file d5ob01255d2.cif
_cod_data_source_block inn-as-iv-19_mo_autored
_cod_depositor_comments 'Adding full bibliography for 7160743--7160746.cif.'
_cod_database_code 7160745
_shelx_shelxl_version_number 2018/3
_chemical_oxdiff_formula CHONS
_shelx_space_group_comment
;
The symmetry employed for this shelxl refinement is uniquely defined
by the following loop, which should always be used as a source of
symmetry information in preference to the above space-group names.
They are only intended as comments.
;
_reflns_odcompleteness_completeness 84.38
_reflns_odcompleteness_iscentric 1
_reflns_odcompleteness_theta 31.02
_olex2_refinement_description
;
1. Fixed Uiso
 At 1.2 times of:
  All C(H) groups
 At 1.5 times of:
  All C(H,H,H) groups
2.a Aromatic/amide H refined with riding coordinates:
 C011(H011), C017(H017), C018(H018), C019(H019), C020(H020), C021(H021),
 C022(H022), C024(H024), C025(H025), C026(H026), C027(H027), C029(H029),
 C030(H030), C031(H031)
2.b Idealised Me refined as rotating group:
 C028(H02A,H02B,H02C)
;
_olex2_submission_special_instructions 'No special instructions were received'
_oxdiff_exptl_absorpt_empirical_details
;
Empirical correction (ABSPACK) includes:
- Absorption correction using spherical harmonics
- Frame scaling
- Detector area scaling
;
_oxdiff_exptl_absorpt_empirical_full_max 1.188
_oxdiff_exptl_absorpt_empirical_full_min 0.829

loop_
_space_group_symop_operation_xyz
'x, y, z'
'-x, -y, -z'

loop_
_atom_site_label
_atom_site_type_symbol
_atom_site_fract_x
_atom_site_fract_y
_atom_site_fract_z
_atom_site_U_iso_or_equiv
_atom_site_adp_type
_atom_site_occupancy
_atom_site_site_symmetry_order
_atom_site_calc_flag
_atom_site_refinement_flags_posn
_atom_site_refinement_flags_adp
_atom_site_refinement_flags_occupancy
_atom_site_disorder_assembly
_atom_site_disorder_group
S S 0.09584(5) 0.21425(4) 0.15626(3) 0.02066(10) Uani 1 1 d . . . . .
O002 O 0.06040(14) 0.17358(13) 0.04887(8) 0.0277(2) Uani 1 1 d . . . . .
O003 O 0.33604(13) 0.18698(11) 0.32872(7) 0.0204(2) Uani 1 1 d . . . . .
O004 O 0.33885(15) 0.08935(13) 0.48226(8) 0.0276(2) Uani 1 1 d . . . . .
O006 O 0.57989(15) 0.30921(13) 0.01548(8) 0.0297(3) Uani 1 1 d . . . . .
O014 O 0.11117(16) 0.36537(12) 0.18596(10) 0.0316(3) Uani 1 1 d . . . . .
N010 N 0.73022(16) 0.47319(14) 0.14117(10) 0.0227(3) Uani 1 1 d . . . . .
C005 C 0.30446(18) 0.13920(15) 0.22369(10) 0.0185(3) Uani 1 1 d . . . . .
C007 C 0.62254(18) 0.41080(15) 0.27801(11) 0.0196(3) Uani 1 1 d . . . . .
C008 C 0.30341(17) -0.06320(16) 0.32882(10) 0.0190(3) Uani 1 1 d . . . . .
C009 C 0.29285(17) -0.02487(15) 0.22739(10) 0.0176(3) Uani 1 1 d . . . . .
C011 C 0.2850(2) -0.31317(17) 0.28287(12) 0.0269(3) Uani 1 1 d . . . . .
H011 H 0.281413 -0.411104 0.300034 0.032 Uiso 1 1 calc R . . . .
C012 C -0.05061(18) 0.12054(16) 0.21007(11) 0.0207(3) Uani 1 1 d . . . . .
C013 C 0.73921(19) 0.50312(16) 0.24510(11) 0.0216(3) Uani 1 1 d . . . . .
C015 C 0.61579(19) 0.36031(16) 0.10329(11) 0.0216(3) Uani 1 1 d . . . . .
C016 C 0.53884(18) 0.31398(15) 0.18986(11) 0.0193(3) Uani 1 1 d . . . . .
C017 C -0.0622(2) 0.16326(18) 0.30728(12) 0.0250(3) Uani 1 1 d . . . . .
H017 H 0.001214 0.244131 0.341963 0.030 Uiso 1 1 calc R . . . .
C018 C 0.27919(19) -0.13032(16) 0.15159(11) 0.0220(3) Uani 1 1 d . . . . .
H018 H 0.272362 -0.105318 0.083546 0.026 Uiso 1 1 calc R . . . .
C019 C 0.8463(2) 0.60462(18) 0.31015(13) 0.0298(3) Uani 1 1 d . . . . .
H019 H 0.924077 0.663218 0.287330 0.036 Uiso 1 1 calc R . . . .
C020 C -0.14758(19) 0.00330(17) 0.15527(12) 0.0229(3) Uani 1 1 d . . . . .
H020 H -0.137249 -0.023731 0.090661 0.027 Uiso 1 1 calc R . . . .
C021 C 0.42175(18) 0.20404(16) 0.16689(11) 0.0202(3) Uani 1 1 d . . . . .
H021 H 0.411304 0.159206 0.103161 0.024 Uiso 1 1 calc R . . . .
C022 C 0.6140(2) 0.42467(17) 0.37945(11) 0.0246(3) Uani 1 1 d . . . . .
H022 H 0.537925 0.365157 0.403017 0.030 Uiso 1 1 calc R . . . .
C023 C 0.32700(18) 0.06947(16) 0.39257(11) 0.0200(3) Uani 1 1 d . . . . .
C024 C -0.2604(2) -0.07293(18) 0.19878(13) 0.0269(3) Uani 1 1 d . . . . .
H024 H -0.330210 -0.149236 0.162004 0.032 Uiso 1 1 calc R . . . .
C025 C 0.2991(2) -0.20750(17) 0.35851(12) 0.0242(3) Uani 1 1 d . . . . .
H025 H 0.305421 -0.232180 0.426551 0.029 Uiso 1 1 calc R . . . .
C026 C -0.2691(2) -0.03526(18) 0.29731(13) 0.0284(3) Uani 1 1 d . . . . .
H026 H -0.341400 -0.089266 0.327326 0.034 Uiso 1 1 calc R . . . .
C027 C -0.1713(2) 0.08154(19) 0.35104(12) 0.0291(3) Uani 1 1 d . . . . .
H027 H -0.178428 0.105770 0.416871 0.035 Uiso 1 1 calc R . . . .
C028 C 0.8156(2) 0.55984(18) 0.07817(13) 0.0281(3) Uani 1 1 d . . . . .
H02A H 0.811145 0.506437 0.015935 0.042 Uiso 1 1 calc GR . . . .
H02B H 0.931749 0.580810 0.116431 0.042 Uiso 1 1 calc GR . . . .
H02C H 0.760211 0.649492 0.060548 0.042 Uiso 1 1 calc GR . . . .
C029 C 0.7201(2) 0.52810(19) 0.44541(13) 0.0326(4) Uani 1 1 d . . . . .
H029 H 0.714066 0.537935 0.513190 0.039 Uiso 1 1 calc R . . . .
C030 C 0.8346(2) 0.61674(19) 0.41126(14) 0.0349(4) Uani 1 1 d . . . . .
H030 H 0.904650 0.685312 0.456497 0.042 Uiso 1 1 calc R . . . .
C031 C 0.2761(2) -0.27487(18) 0.18104(12) 0.0264(3) Uani 1 1 d . . . . .
H031 H 0.267817 -0.348056 0.131744 0.032 Uiso 1 1 calc R . . . .

loop_
_atom_site_aniso_label
_atom_site_aniso_U_11
_atom_site_aniso_U_22
_atom_site_aniso_U_33
_atom_site_aniso_U_23
_atom_site_aniso_U_13
_atom_site_aniso_U_12
S 0.02135(18) 0.02052(19) 0.02084(18) 0.00491(13) 0.00721(13) 0.00027(13)
O002 0.0265(6) 0.0380(7) 0.0180(5) 0.0075(4) 0.0063(4) -0.0026(5)
O003 0.0248(5) 0.0215(5) 0.0159(5) -0.0014(4) 0.0080(4) -0.0039(4)
O004 0.0340(6) 0.0329(6) 0.0170(5) -0.0008(4) 0.0092(4) 0.0007(5)
O006 0.0337(6) 0.0359(7) 0.0229(5) -0.0027(5) 0.0150(5) -0.0066(5)
O014 0.0332(6) 0.0189(5) 0.0437(7) 0.0047(5) 0.0123(5) 0.0022(4)
N010 0.0220(6) 0.0242(6) 0.0232(6) 0.0041(5) 0.0095(5) -0.0028(5)
C005 0.0196(6) 0.0212(7) 0.0153(6) 0.0001(5) 0.0065(5) -0.0016(5)
C007 0.0200(6) 0.0184(7) 0.0204(6) 0.0020(5) 0.0057(5) 0.0008(5)
C008 0.0171(6) 0.0228(7) 0.0170(6) 0.0009(5) 0.0049(5) 0.0003(5)
C009 0.0155(6) 0.0204(7) 0.0175(6) 0.0014(5) 0.0056(5) -0.0005(5)
C011 0.0294(8) 0.0209(7) 0.0306(8) 0.0029(6) 0.0088(6) -0.0001(6)
C012 0.0188(6) 0.0231(7) 0.0218(6) 0.0056(5) 0.0078(5) 0.0029(5)
C013 0.0217(7) 0.0201(7) 0.0233(7) 0.0041(5) 0.0068(5) 0.0010(5)
C015 0.0214(7) 0.0232(7) 0.0220(7) 0.0028(5) 0.0095(5) 0.0006(5)
C016 0.0202(6) 0.0207(7) 0.0188(6) 0.0027(5) 0.0080(5) 0.0022(5)
C017 0.0245(7) 0.0284(8) 0.0235(7) -0.0003(6) 0.0087(6) 0.0036(6)
C018 0.0227(7) 0.0262(8) 0.0177(6) -0.0009(5) 0.0071(5) -0.0023(5)
C019 0.0302(8) 0.0252(8) 0.0326(8) 0.0026(6) 0.0079(7) -0.0075(6)
C020 0.0217(7) 0.0251(7) 0.0228(7) 0.0030(6) 0.0079(6) 0.0008(5)
C021 0.0210(7) 0.0240(7) 0.0170(6) 0.0014(5) 0.0082(5) -0.0006(5)
C022 0.0282(8) 0.0244(8) 0.0220(7) 0.0004(6) 0.0088(6) -0.0015(6)
C023 0.0178(6) 0.0240(7) 0.0184(6) 0.0018(5) 0.0055(5) -0.0009(5)
C024 0.0228(7) 0.0276(8) 0.0310(8) 0.0033(6) 0.0092(6) -0.0012(6)
C025 0.0259(7) 0.0263(8) 0.0210(7) 0.0057(6) 0.0077(6) 0.0015(6)
C026 0.0241(7) 0.0339(9) 0.0318(8) 0.0110(7) 0.0149(6) 0.0054(6)
C027 0.0283(8) 0.0389(9) 0.0247(7) 0.0047(6) 0.0139(6) 0.0082(7)
C028 0.0282(8) 0.0289(8) 0.0310(8) 0.0088(6) 0.0152(6) -0.0020(6)
C029 0.0424(10) 0.0314(9) 0.0228(7) -0.0027(6) 0.0084(7) -0.0066(7)
C030 0.0406(10) 0.0295(9) 0.0303(8) -0.0042(7) 0.0049(7) -0.0110(7)
C031 0.0297(8) 0.0239(8) 0.0261(7) -0.0050(6) 0.0091(6) -0.0018(6)

loop_
_atom_type_symbol
_atom_type_description
_atom_type_scat_dispersion_real
_atom_type_scat_dispersion_imag
_atom_type_scat_source
C C 0.0033 0.0016 'International Tables Vol C Tables 4.2.6.8 and 6.1.1.4'
H H 0.0000 0.0000 'International Tables Vol C Tables 4.2.6.8 and 6.1.1.4'
N N 0.0061 0.0033 'International Tables Vol C Tables 4.2.6.8 and 6.1.1.4'
O O 0.0106 0.0060 'International Tables Vol C Tables 4.2.6.8 and 6.1.1.4'
S S 0.1246 0.1234 'International Tables Vol C Tables 4.2.6.8 and 6.1.1.4'

loop_
_geom_angle_atom_site_label_1
_geom_angle_atom_site_label_2
_geom_angle_atom_site_label_3
_geom_angle
_geom_angle_site_symmetry_1
_geom_angle_site_symmetry_3
_geom_angle_publ_flag
O002 S C005 106.59(6) . . ?
O002 S C012 109.24(7) . . ?
O014 S O002 119.80(7) . . ?
O014 S C005 105.62(7) . . ?
O014 S C012 109.91(7) . . ?
C012 S C005 104.49(6) . . ?
C023 O003 C005 110.71(11) . . ?
C013 N010 C028 125.29(13) . . ?
C015 N010 C013 110.59(11) . . ?
C015 N010 C028 123.78(13) . . ?
O003 C005 S 104.20(9) . . ?
O003 C005 C009 105.04(10) . . ?
O003 C005 C021 115.62(12) . . ?
C009 C005 S 111.96(10) . . ?
C021 C005 S 103.56(9) . . ?
C021 C005 C009 115.99(12) . . ?
C013 C007 C016 106.43(12) . . ?
C022 C007 C013 118.58(14) . . ?
C022 C007 C016 134.96(14) . . ?
C009 C008 C023 108.90(12) . . ?
C025 C008 C009 121.95(13) . . ?
C025 C008 C023 129.08(13) . . ?
C008 C009 C005 107.59(12) . . ?
C018 C009 C005 131.47(12) . . ?
C018 C009 C008 120.91(13) . . ?
C025 C011 C031 120.87(15) . . ?
C017 C012 S 119.27(12) . . ?
C020 C012 S 118.57(11) . . ?
C020 C012 C017 122.13(13) . . ?
N010 C013 C007 110.53(13) . . ?
C019 C013 N010 127.08(14) . . ?
C019 C013 C007 122.38(14) . . ?
O006 C015 N010 125.95(13) . . ?
O006 C015 C016 127.06(14) . . ?
N010 C015 C016 106.97(12) . . ?
C007 C016 C015 105.44(12) . . ?
C021 C016 C007 138.76(13) . . ?
C021 C016 C015 115.80(13) . . ?
C027 C017 C012 118.14(15) . . ?
C009 C018 C031 117.37(13) . . ?
C013 C019 C030 117.86(15) . . ?
C012 C020 C024 118.63(14) . . ?
C016 C021 C005 132.31(13) . . ?
C029 C022 C007 119.53(14) . . ?
O003 C023 C008 107.41(11) . . ?
O004 C023 O003 120.28(13) . . ?
O004 C023 C008 132.32(14) . . ?
C020 C024 C026 120.00(15) . . ?
C011 C025 C008 117.28(13) . . ?
C027 C026 C024 120.63(14) . . ?
C026 C027 C017 120.39(14) . . ?
C030 C029 C022 120.70(15) . . ?
C029 C030 C019 120.94(16) . . ?
C018 C031 C011 121.61(14) . . ?

loop_
_geom_bond_atom_site_label_1
_geom_bond_atom_site_label_2
_geom_bond_distance
_geom_bond_site_symmetry_2
_geom_bond_publ_flag
S O002 1.4355(11) . ?
S O014 1.4337(12) . ?
S C005 1.8711(14) . ?
S C012 1.7573(14) . ?
O003 C005 1.4265(16) . ?
O003 C023 1.3912(17) . ?
O004 C023 1.1947(17) . ?
O006 C015 1.2209(18) . ?
N010 C013 1.4038(18) . ?
N010 C015 1.360(2) . ?
N010 C028 1.4541(18) . ?
C005 C009 1.507(2) . ?
C005 C021 1.4883(18) . ?
C007 C013 1.409(2) . ?
C007 C016 1.466(2) . ?
C007 C022 1.3898(19) . ?
C008 C009 1.3880(18) . ?
C008 C023 1.462(2) . ?
C008 C025 1.386(2) . ?
C009 C018 1.383(2) . ?
C011 C025 1.382(2) . ?
C011 C031 1.396(2) . ?
C012 C017 1.393(2) . ?
C012 C020 1.386(2) . ?
C013 C019 1.376(2) . ?
C015 C016 1.5213(19) . ?
C016 C021 1.332(2) . ?
C017 C027 1.392(2) . ?
C018 C031 1.387(2) . ?
C019 C030 1.393(2) . ?
C020 C024 1.388(2) . ?
C022 C029 1.390(2) . ?
C024 C026 1.390(2) . ?
C026 C027 1.380(3) . ?
C029 C030 1.386(2) . ?
